data_1541107
loop_
_publ_author_name
'Pecharskii, V.K.'
'Fedyna, M.F.'
'Bodak, O.I.'
'Zavodnik, V.E.'

_publ_section_title
;
 The crystal structure of the new germanide Tm9 Fe10 Ge10
;
_journal_name_full
;
Dopovidi Akademii Nauk Ukrains'koi RSR, Seriya B: Geologichni, Khimichni ta 
Biologichni Nauki
;
_journal_page_first 43
_journal_page_last 47
_journal_volume 1987
_journal_year 1987
_chemical_formula_sum 'Fe10 Ge10 Tm9'
_chemical_name_systematic 'Fe10 Tm9 Ge10'
_space_group_IT_number 71
_symmetry_space_group_name_Hall '-I 2 2'
_symmetry_space_group_name_H-M 'I m m m'
_cell_angle_alpha 90
_cell_angle_beta 90
_cell_angle_gamma 90
_cell_formula_units_Z 2
_cell_length_a 5.386
_cell_length_b 13.306
_cell_length_c 13.916
_cell_volume 997.306
_citation_journal_id_ASTM DANND6
_cod_data_source_file Pecharskii_DANND6_1987_519.cif
_cod_data_source_block Fe10Ge10Tm9
_cod_original_cell_volume 997.3057
_cod_database_code 1541107

loop_
_symmetry_equiv_pos_as_xyz
x,y,z
-x,-y,z
x,-y,-z
-x,y,-z
-x,-y,-z
x,y,-z
-x,y,z
x,-y,z
x+1/2,y+1/2,z+1/2
-x+1/2,-y+1/2,z+1/2
x+1/2,-y+1/2,-z+1/2
-x+1/2,y+1/2,-z+1/2
-x+1/2,-y+1/2,-z+1/2
x+1/2,y+1/2,-z+1/2
-x+1/2,y+1/2,z+1/2
x+1/2,-y+1/2,z+1/2

loop_
_atom_site_label
_atom_site_type_symbol
_atom_site_fract_x
_atom_site_fract_y
_atom_site_fract_z
_atom_site_occupancy
_atom_site_U_iso_or_equiv
Ge1 Ge 0.249 0 0 1 0.0
Tm1 Tm 0.5 0 0.5 1 0.0
Tm2 Tm 0 0.164 0 1 0.0
Tm3 Tm 0 0 0.1948 1 0.0
Ge2 Ge 0 0.8252 0.5 1 0.0
Fe2 Fe 0.2478 0.1438 0.3459 1 0.0
Tm4 Tm 0 0.6462 0.6356 1 0.0
Fe1 Fe 0 0 0.4097 1 0.0
Ge3 Ge 0.5 0 0.2901 1 0.0
Ge4 Ge 0 0.2095 0.2049 1 0.0
